data_4032257
loop_
_publ_author_name
'Xuan, Sunting'
'Zhao, Ning'
'Ke, Xiangyi'
'Zhou, Zehua'
'Fronczek, Frank R.'
'Kadish, Karl M.'
'Smith, Kevin M.'
'Vicente, M Gra\,ca H'

_publ_section_title
;
 Synthesis and Spectroscopic Investigation of a Series of Push-Pull Boron
 Dipyrromethenes (BODIPYs).
;
_journal_issue 5
_journal_name_full 'The Journal of organic chemistry'
_journal_page_first 2545
_journal_page_last 2557
_journal_paper_doi 10.1021/acs.joc.6b02941
_journal_volume 82
_journal_year 2017
_chemical_formula_moiety 'C23 H13 B Cl4 F2 N2 O2'
_chemical_formula_sum 'C23 H13 B Cl4 F2 N2 O2'
_chemical_formula_weight 539.96
_chemical_name_systematic
;
 ?
;
_space_group_IT_number 14
_space_group_name_Hall '-P 2yn'
_symmetry_cell_setting Monoclinic'
_symmetry_space_group_name_Hall '-P 2yn'
_symmetry_space_group_name_H-M 'P 1 21/n 1'
_atom_sites_solution_hydrogens geom
_atom_sites_solution_primary direct
_atom_sites_solution_secondary difmap
_audit_creation_method SHELXL-97
_cell_angle_alpha 90
_cell_angle_beta 99.863(2)
_cell_angle_gamma 90
_cell_formula_units_Z 4
_cell_length_a 13.7912(4)
_cell_length_b 10.6546(4)
_cell_length_c 15.2354(6)
_cell_measurement_reflns_used 8699
_cell_measurement_temperature 90.0(5)
_cell_measurement_theta_max 30.94
_cell_measurement_theta_min 2.43
_cell_volume 2205.60(14)
_computing_cell_refinement 'Bruker SAINT'
_computing_data_collection 'Bruker APEX3'
_computing_data_reduction 'Bruker SAINT'
_computing_structure_refinement 'SHELXL-97 (Sheldrick, 1997)'
_computing_structure_solution 'SHELXS-97 (Sheldrick, 2008)'
_diffrn_ambient_temperature 90.0(5)
_diffrn_measured_fraction_theta_full 1.000
_diffrn_measured_fraction_theta_max 1.000
_diffrn_measurement_device_type 'Bruker Kappa APEX-II DUO'
_diffrn_measurement_method '\f and \w scans'
_diffrn_radiation_monochromator 'TRIUMPH curved graphite'
_diffrn_radiation_source 'fine-focus sealed tube'
_diffrn_radiation_type MoK\a
_diffrn_radiation_wavelength 0.71073
_diffrn_reflns_av_R_equivalents 0.0353
_diffrn_reflns_av_sigmaI/netI 0.0463
_diffrn_reflns_limit_h_max 19
_diffrn_reflns_limit_h_min -19
_diffrn_reflns_limit_k_max 10
_diffrn_reflns_limit_k_min -15
_diffrn_reflns_limit_l_max 22
_diffrn_reflns_limit_l_min -20
_diffrn_reflns_number 24073
_diffrn_reflns_theta_full 25.00
_diffrn_reflns_theta_max 31.02
_diffrn_reflns_theta_min 1.84
_exptl_absorpt_coefficient_mu 0.580
_exptl_absorpt_correction_T_max 0.9129
_exptl_absorpt_correction_T_min 0.8523
_exptl_absorpt_correction_type multi-scan
_exptl_absorpt_process_details 'SADABS (Sheldrick, 2004)'
_exptl_crystal_colour red
_exptl_crystal_density_diffrn 1.626
_exptl_crystal_density_method 'not measured'
_exptl_crystal_description fragment
_exptl_crystal_F_000 1088
_exptl_crystal_size_max 0.28
_exptl_crystal_size_mid 0.18
_exptl_crystal_size_min 0.16
_refine_diff_density_max 0.794
_refine_diff_density_min -0.562
_refine_diff_density_rms 0.075
_refine_ls_extinction_method none
_refine_ls_goodness_of_fit_ref 1.041
_refine_ls_hydrogen_treatment constr
_refine_ls_matrix_type full
_refine_ls_number_parameters 324
_refine_ls_number_reflns 7034
_refine_ls_number_restraints 0
_refine_ls_restrained_S_all 1.041
_refine_ls_R_factor_all 0.0614
_refine_ls_R_factor_gt 0.0453
_refine_ls_shift/su_max 0.001
_refine_ls_shift/su_mean 0.000
_refine_ls_structure_factor_coef Fsqd
_refine_ls_weighting_details 'calc w=1/[\s^2^(Fo^2^)+(0.0632P)^2^+1.1069P] where P=(Fo^2^+2Fc^2^)/3'
_refine_ls_weighting_scheme calc
_refine_ls_wR_factor_gt 0.1209
_refine_ls_wR_factor_ref 0.1303
_reflns_number_gt 5519
_reflns_number_total 7034
_reflns_threshold_expression I>2\s(I)
_cod_data_source_file jo6b02941_si_001.cif
_cod_data_source_block Compound5a
_cod_original_sg_symbol_H-M 'P 21/n'
_cod_database_code 4032257

loop_
_symmetry_equiv_pos_as_xyz
'x, y, z'
'-x+1/2, y+1/2, -z+1/2'
'-x, -y, -z'
'x-1/2, -y-1/2, z-1/2'

loop_
_atom_site_label
_atom_site_type_symbol
_atom_site_fract_x
_atom_site_fract_y
_atom_site_fract_z
_atom_site_U_iso_or_equiv
_atom_site_adp_type
_atom_site_occupancy
_atom_site_symmetry_multiplicity
_atom_site_calc_flag
_atom_site_refinement_flags
_atom_site_disorder_assembly
_atom_site_disorder_group
Cl1 Cl 0.79885(4) 0.24128(7) 0.59325(4) 0.03075(16) Uani 0.9014(19) 1 d P A 1
Cl2 Cl 0.69526(3) 0.52117(5) 0.55358(3) 0.02232(14) Uani 0.9014(19) 1 d P A 1
Cl3 Cl 0.35834(7) -0.29518(5) 0.66099(5) 0.03319(16) Uani 0.9014(19) 1 d P A 1
Cl4 Cl 0.60067(6) -0.24874(6) 0.65804(5) 0.03946(18) Uani 0.9014(19) 1 d P A 1
Cl1A Cl 0.7964(5) 0.3116(8) 0.5983(5) 0.0459(17) Uiso 0.0986(19) 1 d P A 2
Cl2A Cl 0.6758(5) 0.5768(7) 0.5757(4) 0.0376(15) Uiso 0.0986(19) 1 d P A 2
Cl3A Cl 0.3940(7) -0.2863(9) 0.6584(6) 0.047(2) Uiso 0.0986(19) 1 d P A 2
Cl4A Cl 0.6391(8) -0.2099(10) 0.6530(7) 0.066(3) Uiso 0.0986(19) 1 d P A 2
F1 F 0.69373(8) 0.03769(11) 0.71867(7) 0.0277(2) Uani 1 1 d . A .
F2 F 0.68153(10) -0.00797(12) 0.57137(8) 0.0355(3) Uani 1 1 d . A .
O1 O 0.06900(8) 0.54218(11) 0.64326(8) 0.0182(2) Uani 1 1 d . . .
O2 O -0.01020(10) 0.36979(14) 0.58455(11) 0.0357(4) Uani 1 1 d . . .
N1 N 0.61456(11) 0.18829(15) 0.61224(10) 0.0213(3) Uani 1 1 d . A .
N2 N 0.53355(12) -0.01325(14) 0.63532(10) 0.0232(3) Uani 1 1 d . A .
C1 C 0.68011(13) 0.27398(19) 0.59593(12) 0.0244(4) Uani 1 1 d . . .
C2 C 0.63451(13) 0.39125(18) 0.58005(12) 0.0232(3) Uani 1 1 d . A .
C3 C 0.53662(12) 0.37682(17) 0.58681(11) 0.0204(3) Uani 1 1 d . . .
H3 H 0.4874 0.4402 0.5792 0.024 Uiso 1 1 calc R A .
C4 C 0.52400(12) 0.24917(16) 0.60724(11) 0.0184(3) Uani 1 1 d . A .
C5 C 0.44003(12) 0.18254(15) 0.61866(10) 0.0170(3) Uani 1 1 d . . .
C6 C 0.44489(13) 0.05153(16) 0.63153(11) 0.0189(3) Uani 1 1 d . A .
C7 C 0.37059(14) -0.03595(17) 0.64170(11) 0.0227(3) Uani 1 1 d . . .
H7 H 0.3033 -0.0179 0.6425 0.027 Uiso 1 1 calc R A .
C8 C 0.41456(16) -0.15257(17) 0.65026(13) 0.0275(4) Uani 1 1 d . A .
C9 C 0.51452(16) -0.13555(17) 0.64739(13) 0.0279(4) Uani 1 1 d . . .
C10 C 0.34499(11) 0.24781(14) 0.61681(10) 0.0150(3) Uani 1 1 d . A .
C11 C 0.33927(11) 0.35501(15) 0.66929(10) 0.0154(3) Uani 1 1 d . . .
H11 H 0.3970 0.3869 0.7055 0.018 Uiso 1 1 calc R A .
C12 C 0.24954(11) 0.41464(15) 0.66839(10) 0.0158(3) Uani 1 1 d . A .
H12 H 0.2462 0.4883 0.7029 0.019 Uiso 1 1 calc R . .
C13 C 0.16432(11) 0.36639(15) 0.61691(10) 0.0158(3) Uani 1 1 d . . .
C14 C 0.16949(12) 0.25943(15) 0.56482(11) 0.0173(3) Uani 1 1 d . A .
H14 H 0.1113 0.2261 0.5303 0.021 Uiso 1 1 calc R . .
C15 C 0.25946(12) 0.20186(15) 0.56353(11) 0.0173(3) Uani 1 1 d . . .
H15 H 0.2631 0.1310 0.5264 0.021 Uiso 1 1 calc R A .
C16 C 0.06538(12) 0.42358(16) 0.61340(11) 0.0188(3) Uani 1 1 d . A .
C17 C -0.02632(12) 0.60295(16) 0.63718(11) 0.0190(3) Uani 1 1 d . . .
H17A H -0.0585 0.5755 0.6873 0.023 Uiso 1 1 calc R . .
H17B H -0.0692 0.5790 0.5807 0.023 Uiso 1 1 calc R . .
C18 C -0.01234(11) 0.74241(16) 0.64047(11) 0.0175(3) Uani 1 1 d . . .
C19 C 0.06310(12) 0.80011(17) 0.60418(11) 0.0192(3) Uani 1 1 d . . .
H19 H 0.1102 0.7504 0.5813 0.023 Uiso 1 1 calc R . .
C20 C 0.06884(13) 0.93035(17) 0.60176(12) 0.0221(3) Uani 1 1 d . . .
H20 H 0.1199 0.9693 0.5770 0.026 Uiso 1 1 calc R . .
C21 C 0.00023(14) 1.00403(18) 0.63534(12) 0.0263(4) Uani 1 1 d . . .
H21 H 0.0047 1.0929 0.6336 0.032 Uiso 1 1 calc R . .
C22 C -0.07478(14) 0.94728(18) 0.67131(12) 0.0251(4) Uani 1 1 d . . .
H22 H -0.1217 0.9973 0.6943 0.030 Uiso 1 1 calc R . .
C23 C -0.08104(12) 0.81691(17) 0.67365(11) 0.0211(3) Uani 1 1 d . . .
H23 H -0.1326 0.7783 0.6981 0.025 Uiso 1 1 calc R . .
B1 B 0.63625(16) 0.0474(2) 0.63558(13) 0.0240(4) Uani 1 1 d . . .

loop_
_atom_site_aniso_label
_atom_site_aniso_U_11
_atom_site_aniso_U_22
_atom_site_aniso_U_33
_atom_site_aniso_U_23
_atom_site_aniso_U_13
_atom_site_aniso_U_12
Cl1 0.0169(2) 0.0391(4) 0.0383(3) 0.0111(2) 0.01078(19) 0.00681(19)
Cl2 0.0190(2) 0.0234(3) 0.0259(2) 0.00655(19) 0.00742(17) -0.00141(17)
Cl3 0.0423(4) 0.0168(2) 0.0397(3) 0.0022(2) 0.0047(3) -0.0058(2)
Cl4 0.0436(4) 0.0213(3) 0.0538(4) 0.0005(2) 0.0093(3) 0.0126(3)
F1 0.0227(5) 0.0367(6) 0.0229(5) 0.0030(4) 0.0019(4) 0.0091(5)
F2 0.0385(7) 0.0425(7) 0.0286(6) -0.0058(5) 0.0142(5) 0.0153(6)
O1 0.0139(5) 0.0187(5) 0.0210(6) -0.0004(4) 0.0006(4) 0.0013(4)
O2 0.0153(6) 0.0337(8) 0.0582(10) -0.0194(7) 0.0061(6) -0.0054(5)
N1 0.0188(7) 0.0283(8) 0.0182(6) 0.0012(6) 0.0070(5) 0.0039(6)
N2 0.0267(8) 0.0210(7) 0.0213(7) -0.0021(6) 0.0028(6) 0.0060(6)
C1 0.0176(8) 0.0369(10) 0.0200(8) 0.0043(7) 0.0066(6) 0.0035(7)
C2 0.0199(8) 0.0304(9) 0.0198(8) 0.0069(7) 0.0049(6) -0.0019(7)
C3 0.0178(7) 0.0259(8) 0.0179(7) 0.0044(6) 0.0042(6) 0.0004(6)
C4 0.0165(7) 0.0243(8) 0.0148(7) 0.0006(6) 0.0036(5) 0.0021(6)
C5 0.0180(7) 0.0198(7) 0.0128(6) -0.0011(6) 0.0013(5) 0.0014(6)
C6 0.0210(7) 0.0207(7) 0.0142(7) -0.0010(6) 0.0006(6) 0.0035(6)
C7 0.0283(9) 0.0208(8) 0.0177(7) 0.0003(6) 0.0002(6) 0.0008(7)
C8 0.0401(11) 0.0180(8) 0.0232(8) -0.0004(7) 0.0018(7) 0.0003(7)
C9 0.0368(10) 0.0205(8) 0.0250(9) -0.0024(7) 0.0010(8) 0.0087(7)
C10 0.0154(7) 0.0165(7) 0.0134(6) 0.0021(5) 0.0029(5) 0.0002(5)
C11 0.0148(7) 0.0176(7) 0.0134(6) 0.0006(5) 0.0015(5) -0.0026(5)
C12 0.0160(7) 0.0165(7) 0.0153(7) -0.0002(6) 0.0039(5) -0.0018(5)
C13 0.0144(7) 0.0170(7) 0.0163(7) 0.0008(6) 0.0033(5) -0.0013(5)
C14 0.0167(7) 0.0178(7) 0.0166(7) -0.0009(6) 0.0007(5) -0.0031(6)
C15 0.0197(7) 0.0164(7) 0.0156(7) -0.0012(6) 0.0026(6) -0.0008(6)
C16 0.0162(7) 0.0224(8) 0.0182(7) -0.0028(6) 0.0043(6) -0.0019(6)
C17 0.0127(7) 0.0232(8) 0.0211(7) -0.0003(6) 0.0029(6) 0.0012(6)
C18 0.0139(7) 0.0230(8) 0.0147(7) 0.0011(6) -0.0001(5) 0.0031(6)
C19 0.0148(7) 0.0251(8) 0.0174(7) -0.0003(6) 0.0018(6) 0.0020(6)
C20 0.0194(8) 0.0243(8) 0.0216(8) 0.0051(7) 0.0011(6) -0.0006(6)
C21 0.0281(9) 0.0226(8) 0.0258(9) 0.0039(7) -0.0020(7) 0.0063(7)
C22 0.0222(8) 0.0274(9) 0.0250(8) 0.0019(7) 0.0019(7) 0.0111(7)
C23 0.0169(7) 0.0290(9) 0.0172(7) 0.0028(6) 0.0025(6) 0.0059(6)
B1 0.0242(9) 0.0289(10) 0.0197(9) -0.0019(8) 0.0063(7) 0.0089(8)

loop_
_atom_type_symbol
_atom_type_description
_atom_type_scat_dispersion_real
_atom_type_scat_dispersion_imag
_atom_type_scat_source
C C 0.0033 0.0016 'International Tables Vol C Tables 4.2.6.8 and 6.1.1.4'
H H 0.0000 0.0000 'International Tables Vol C Tables 4.2.6.8 and 6.1.1.4'
B B 0.0013 0.0007 'International Tables Vol C Tables 4.2.6.8 and 6.1.1.4'
N N 0.0061 0.0033 'International Tables Vol C Tables 4.2.6.8 and 6.1.1.4'
O O 0.0106 0.0060 'International Tables Vol C Tables 4.2.6.8 and 6.1.1.4'
F F 0.0171 0.0103 'International Tables Vol C Tables 4.2.6.8 and 6.1.1.4'
Cl Cl 0.1484 0.1585 'International Tables Vol C Tables 4.2.6.8 and 6.1.1.4'

loop_
_geom_angle_atom_site_label_1
_geom_angle_atom_site_label_2
_geom_angle_atom_site_label_3
_geom_angle
C16 O1 C17 114.66(13)
C1 N1 C4 107.41(15)
C1 N1 B1 126.15(15)
C4 N1 B1 126.42(15)
C9 N2 C6 107.09(16)
C9 N2 B1 126.83(16)
C6 N2 B1 125.79(15)
N1 C1 C2 110.06(15)
N1 C1 Cl1 123.72(15)
C2 C1 Cl1 126.21(15)
C3 C2 C1 107.68(16)
C3 C2 Cl2 129.49(15)
C1 C2 Cl2 122.79(14)
C2 C3 C4 106.42(16)
C2 C3 H3 126.8
C4 C3 H3 126.8
C5 C4 N1 120.69(15)
C5 C4 C3 130.83(15)
N1 C4 C3 108.43(15)
C4 C5 C6 120.05(15)
C4 C5 C10 120.68(15)
C6 C5 C10 119.27(15)
N2 C6 C5 121.04(16)
N2 C6 C7 108.40(15)
C5 C6 C7 130.56(16)
C8 C7 C6 106.81(17)
C8 C7 H7 126.6
C6 C7 H7 126.6
C7 C8 C9 107.47(17)
C7 C8 Cl3 127.21(17)
C9 C8 Cl3 125.32(15)
N2 C9 C8 110.22(16)
N2 C9 Cl4 123.76(16)
C8 C9 Cl4 126.02(16)
C15 C10 C11 119.36(14)
C15 C10 C5 120.14(14)
C11 C10 C5 120.49(14)
C12 C11 C10 120.22(14)
C12 C11 H11 119.9
C10 C11 H11 119.9
C11 C12 C13 120.03(15)
C11 C12 H12 120.0
C13 C12 H12 120.0
C12 C13 C14 120.00(15)
C12 C13 C16 123.29(14)
C14 C13 C16 116.71(14)
C15 C14 C13 120.09(15)
C15 C14 H14 120.0
C13 C14 H14 120.0
C14 C15 C10 120.25(15)
C14 C15 H15 119.9
C10 C15 H15 119.9
O2 C16 O1 123.48(16)
O2 C16 C13 123.33(16)
O1 C16 C13 113.16(14)
O1 C17 C18 109.25(13)
O1 C17 H17A 109.8
C18 C17 H17A 109.8
O1 C17 H17B 109.8
C18 C17 H17B 109.8
H17A C17 H17B 108.3
C23 C18 C19 119.30(16)
C23 C18 C17 119.00(15)
C19 C18 C17 121.47(15)
C20 C19 C18 119.85(16)
C20 C19 H19 120.1
C18 C19 H19 120.1
C19 C20 C21 120.50(17)
C19 C20 H20 119.8
C21 C20 H20 119.8
C22 C21 C20 119.89(17)
C22 C21 H21 120.1
C20 C21 H21 120.1
C21 C22 C23 119.86(17)
C21 C22 H22 120.1
C23 C22 H22 120.1
C22 C23 C18 120.61(17)
C22 C23 H23 119.7
C18 C23 H23 119.7
F1 B1 F2 111.11(16)
F1 B1 N2 110.57(16)
F2 B1 N2 110.05(16)
F1 B1 N1 109.85(16)
F2 B1 N1 110.02(16)
N2 B1 N1 105.08(14)

loop_
_geom_bond_atom_site_label_1
_geom_bond_atom_site_label_2
_geom_bond_distance
Cl1 C1 1.6816(18)
Cl2 C2 1.7019(19)
Cl3 C8 1.726(2)
Cl4 C9 1.6811(19)
Cl1A C1 1.647(7)
Cl2A C2 2.061(7)
Cl3A C8 1.463(10)
Cl4A C9 1.881(10)
F1 B1 1.378(2)
F2 B1 1.380(2)
O1 C16 1.341(2)
O1 C17 1.4540(19)
O2 C16 1.205(2)
N1 C1 1.338(2)
N1 C4 1.398(2)
N1 B1 1.560(3)
N2 C9 1.348(2)
N2 C6 1.397(2)
N2 B1 1.556(3)
C1 C2 1.401(3)
C2 C3 1.380(2)
C3 C4 1.413(2)
C3 H3 0.9500
C4 C5 1.394(2)
C5 C6 1.410(2)
C5 C10 1.480(2)
C6 C7 1.413(3)
C7 C8 1.379(3)
C7 H7 0.9500
C8 C9 1.399(3)
C10 C15 1.401(2)
C10 C11 1.404(2)
C11 C12 1.389(2)
C11 H11 0.9500
C12 C13 1.395(2)
C12 H12 0.9500
C13 C14 1.397(2)
C13 C16 1.487(2)
C14 C15 1.387(2)
C14 H14 0.9500
C15 H15 0.9500
C17 C18 1.498(2)
C17 H17A 0.9900
C17 H17B 0.9900
C18 C23 1.396(2)
C18 C19 1.401(2)
C19 C20 1.391(3)
C19 H19 0.9500
C20 C21 1.392(3)
C20 H20 0.9500
C21 C22 1.389(3)
C21 H21 0.9500
C22 C23 1.393(3)
C22 H22 0.9500
C23 H23 0.9500

loop_
_geom_torsion_atom_site_label_1
_geom_torsion_atom_site_label_2
_geom_torsion_atom_site_label_3
_geom_torsion_atom_site_label_4
_geom_torsion
C4 N1 C1 C2 0.0(2)
B1 N1 C1 C2 -178.23(16)
C4 N1 C1 Cl1A 166.8(5)
B1 N1 C1 Cl1A -11.4(6)
C4 N1 C1 Cl1 -178.80(13)
B1 N1 C1 Cl1 3.0(3)
N1 C1 C2 C3 -0.1(2)
Cl1A C1 C2 C3 -173.0(3)
Cl1 C1 C2 C3 178.66(14)
N1 C1 C2 Cl2 -177.92(13)
Cl1A C1 C2 Cl2 9.2(3)
Cl1 C1 C2 Cl2 0.8(2)
N1 C1 C2 Cl2A 164.0(3)
Cl1A C1 C2 Cl2A -8.9(4)
Cl1 C1 C2 Cl2A -17.3(4)
C1 C2 C3 C4 0.2(2)
Cl2 C2 C3 C4 177.80(14)
Cl2A C2 C3 C4 -168.4(2)
C1 N1 C4 C5 178.03(15)
B1 N1 C4 C5 -3.8(2)
C1 N1 C4 C3 0.13(19)
B1 N1 C4 C3 178.32(15)
C2 C3 C4 C5 -177.78(17)
C2 C3 C4 N1 -0.17(19)
N1 C4 C5 C6 -2.8(2)
C3 C4 C5 C6 174.56(17)
N1 C4 C5 C10 177.63(14)
C3 C4 C5 C10 -5.0(3)
C9 N2 C6 C5 -179.58(15)
B1 N2 C6 C5 6.3(2)
C9 N2 C6 C7 -0.04(19)
B1 N2 C6 C7 -174.18(15)
C4 C5 C6 N2 1.6(2)
C10 C5 C6 N2 -178.83(14)
C4 C5 C6 C7 -177.81(16)
C10 C5 C6 C7 1.8(3)
N2 C6 C7 C8 -0.82(19)
C5 C6 C7 C8 178.66(17)
C6 C7 C8 C9 1.3(2)
C6 C7 C8 Cl3A -176.0(6)
C6 C7 C8 Cl3 -177.79(14)
C6 N2 C9 C8 0.9(2)
B1 N2 C9 C8 174.95(16)
C6 N2 C9 Cl4 -178.65(14)
B1 N2 C9 Cl4 -4.6(3)
C6 N2 C9 Cl4A -179.1(3)
B1 N2 C9 Cl4A -5.1(4)
C7 C8 C9 N2 -1.4(2)
Cl3A C8 C9 N2 176.9(4)
Cl3 C8 C9 N2 177.73(14)
C7 C8 C9 Cl4 178.11(15)
Cl3A C8 C9 Cl4 -3.6(5)
Cl3 C8 C9 Cl4 -2.7(3)
C7 C8 C9 Cl4A 178.6(6)
Cl3A C8 C9 Cl4A -3.1(8)
Cl3 C8 C9 Cl4A -2.2(7)
C4 C5 C10 C15 130.64(17)
C6 C5 C10 C15 -48.9(2)
C4 C5 C10 C11 -50.3(2)
C6 C5 C10 C11 130.10(16)
C15 C10 C11 C12 0.1(2)
C5 C10 C11 C12 -178.92(14)
C10 C11 C12 C13 1.5(2)
C11 C12 C13 C14 -1.3(2)
C11 C12 C13 C16 179.08(15)
C12 C13 C14 C15 -0.7(2)
C16 C13 C14 C15 179.02(15)
C13 C14 C15 C10 2.3(2)
C11 C10 C15 C14 -2.0(2)
C5 C10 C15 C14 177.00(15)
C17 O1 C16 O2 -0.8(2)
C17 O1 C16 C13 177.45(13)
C12 C13 C16 O2 -164.23(18)
C14 C13 C16 O2 16.1(3)
C12 C13 C16 O1 17.5(2)
C14 C13 C16 O1 -162.14(14)
C16 O1 C17 C18 -159.84(14)
O1 C17 C18 C23 -152.57(14)
O1 C17 C18 C19 32.9(2)
C23 C18 C19 C20 0.1(2)
C17 C18 C19 C20 174.63(15)
C18 C19 C20 C21 0.1(2)
C19 C20 C21 C22 -0.2(3)
C20 C21 C22 C23 0.0(3)
C21 C22 C23 C18 0.3(3)
C19 C18 C23 C22 -0.3(2)
C17 C18 C23 C22 -174.96(16)
C9 N2 B1 F1 -65.2(2)
C6 N2 B1 F1 107.76(19)
C9 N2 B1 F2 57.9(2)
C6 N2 B1 F2 -129.12(17)
C9 N2 B1 N1 176.29(16)
C6 N2 B1 N1 -10.7(2)
C1 N1 B1 F1 68.4(2)
C4 N1 B1 F1 -109.42(19)
C1 N1 B1 F2 -54.2(2)
C4 N1 B1 F2 127.96(18)
C1 N1 B1 N2 -172.60(16)
C4 N1 B1 N2 9.5(2)
